data_7025054
loop_
_publ_author_name
'Viciano-Chumillas, Marta'
'de Ruiter, Graham'
'Tanase, Stefania'
'Smits, Jan M. M.'
'de Gelder, Ren\'e'
'Mutikainen, Ilpo'
'Turpeinen, Urho'
'de Jongh, L. Jos'
'Reedijk, Jan'

_publ_section_title
;
 High nuclearity manganese(iii) compounds containing phenol-pyrazole
 ligands: the influence of the ligand on the core geometry
;
_journal_issue 20
_journal_name_full 'Dalton Transactions'
_journal_page_first 4991
_journal_paper_doi 10.1039/b924776a
_journal_volume 39
_journal_year 2010
_chemical_formula_sum 'C78.5 H85 Br2 Cl3 Mn6 N14 O14.5'
_chemical_formula_weight 2052.42
_chemical_name_systematic
;
?
;
_space_group_IT_number 14
_symmetry_cell_setting monoclinic
_symmetry_space_group_name_Hall '-P 2ybc'
_symmetry_space_group_name_H-M 'P 1 21/c 1'
_atom_sites_solution_hydrogens geom
_atom_sites_solution_primary direct
_atom_sites_solution_secondary difmap
_audit_creation_method SHELXL-97
_cell_angle_alpha 90.00
_cell_angle_beta 103.478(16)
_cell_angle_gamma 90.00
_cell_formula_units_Z 4
_cell_length_a 14.589(2)
_cell_length_b 28.014(4)
_cell_length_c 24.429(4)
_cell_measurement_reflns_used 133876
_cell_measurement_temperature 173(2)
_cell_measurement_theta_max 26.00
_cell_measurement_theta_min 2.44
_cell_volume 9709(3)
_computing_cell_refinement 'DirAx (Duisenberg 1992)'
_computing_data_collection 'COLLECT (Nonius, 2002)'
_computing_data_reduction 'COLLECT/EVAL (Nonius, 2002)'
_computing_molecular_graphics 'SHELXTL (Sheldrick, 1990)'
_computing_publication_material 'SHELXTL (Sheldrick, 1990)'
_computing_structure_refinement 'SHELXL97 (Sheldrick, 1997)'
_computing_structure_solution 'SHELXS97 (Sheldrick, 1990)'
_diffrn_ambient_temperature 173(2)
_diffrn_measured_fraction_theta_full 0.998
_diffrn_measured_fraction_theta_max 0.998
_diffrn_measurement_device_type KappaCCD
_diffrn_measurement_method \w-scan
_diffrn_radiation_monochromator graphite
_diffrn_radiation_source 'fine-focus sealed tube'
_diffrn_radiation_type MoK\a
_diffrn_radiation_wavelength 0.71073
_diffrn_reflns_av_R_equivalents 0.0655
_diffrn_reflns_av_sigmaI/netI 0.0552
_diffrn_reflns_limit_h_max 17
_diffrn_reflns_limit_h_min -17
_diffrn_reflns_limit_k_max 34
_diffrn_reflns_limit_k_min -33
_diffrn_reflns_limit_l_max 30
_diffrn_reflns_limit_l_min -30
_diffrn_reflns_number 133876
_diffrn_reflns_theta_full 26.00
_diffrn_reflns_theta_max 26.00
_diffrn_reflns_theta_min 2.44
_exptl_absorpt_coefficient_mu 1.724
_exptl_absorpt_correction_T_max 0.9187
_exptl_absorpt_correction_T_min 0.7466
_exptl_absorpt_correction_type multi-scan
_exptl_absorpt_process_details 'SADABS (Sheldrick, 1996)'
_exptl_crystal_colour black
_exptl_crystal_density_diffrn 1.404
_exptl_crystal_density_method 'not measured'
_exptl_crystal_description plate
_exptl_crystal_F_000 4164
_exptl_crystal_size_max 0.18
_exptl_crystal_size_mid 0.15
_exptl_crystal_size_min 0.05
_refine_diff_density_max 1.264
_refine_diff_density_min -0.505
_refine_diff_density_rms 0.112
_refine_ls_extinction_method none
_refine_ls_goodness_of_fit_ref 1.090
_refine_ls_hydrogen_treatment constr
_refine_ls_matrix_type full
_refine_ls_number_parameters 1120
_refine_ls_number_reflns 19030
_refine_ls_number_restraints 13
_refine_ls_restrained_S_all 1.091
_refine_ls_R_factor_all 0.0948
_refine_ls_R_factor_gt 0.0580
_refine_ls_shift/su_max 0.001
_refine_ls_shift/su_mean 0.000
_refine_ls_structure_factor_coef Fsqd
_refine_ls_weighting_details 'calc w=1/[\s^2^(Fo^2^)+(0.0647P)^2^+32.1520P] where P=(Fo^2^+2Fc^2^)/3'
_refine_ls_weighting_scheme calc
_refine_ls_wR_factor_gt 0.1416
_refine_ls_wR_factor_ref 0.1595
_reflns_number_gt 13305
_reflns_number_total 19030
_reflns_threshold_expression >2sigma(I)
_cod_data_source_file b924776a.txt
_cod_data_source_block gdrc010
_cod_original_cell_volume 9709(2)
_cod_original_sg_symbol_H-M P21/c
_cod_original_formula_sum 'C78.50 H85 Br2 Cl3 Mn6 N14 O14.50'
_cod_database_code 7025054

loop_
_symmetry_equiv_pos_as_xyz
'x, y, z'
'-x, y+1/2, -z+1/2'
'-x, -y, -z'
'x, -y-1/2, z-1/2'

loop_
_atom_site_label
_atom_site_type_symbol
_atom_site_fract_x
_atom_site_fract_y
_atom_site_fract_z
_atom_site_U_iso_or_equiv
_atom_site_adp_type
_atom_site_occupancy
_atom_site_symmetry_multiplicity
_atom_site_calc_flag
_atom_site_refinement_flags
_atom_site_disorder_assembly
_atom_site_disorder_group
Mn1 Mn 0.39498(6) 0.84652(3) 0.26913(3) 0.02495(18) Uani 1 1 d . A 1
Mn2 Mn 0.37880(5) 0.77418(3) 0.37047(3) 0.01949(17) Uani 1 1 d . A 1
Mn3 Mn 0.57741(5) 0.78989(3) 0.34138(3) 0.02237(18) Uani 1 1 d . A 1
Mn4 Mn 0.28174(5) 0.74662(3) 0.24184(3) 0.02166(17) Uani 1 1 d . A 1
Mn5 Mn 0.47659(5) 0.68671(3) 0.30107(3) 0.01970(17) Uani 1 1 d . A 1
Mn6 Mn 0.48956(5) 0.76148(3) 0.21203(3) 0.02223(18) Uani 1 1 d . A 1
Br1 Br 0.32442(4) 0.81422(2) 0.16128(2) 0.03156(14) Uani 1 1 d . A 1
Br2 Br 0.48548(4) 0.855056(19) 0.39263(2) 0.02988(14) Uani 1 1 d . A 1
O1 O 0.3293(2) 0.79561(12) 0.29449(13) 0.0219(7) Uani 1 1 d . A 1
O2 O 0.5008(2) 0.80814(12) 0.27021(13) 0.0219(7) Uani 1 1 d . A 1
O3 O 0.4894(2) 0.74706(12) 0.35727(13) 0.0195(7) Uani 1 1 d . A 1
O4 O 0.4031(2) 0.72249(12) 0.24036(13) 0.0220(7) Uani 1 1 d . A 1
N11 N 0.4638(3) 0.90013(16) 0.24416(19) 0.0341(11) Uani 1 1 d . A 1
N12 N 0.5544(4) 0.89690(18) 0.2400(2) 0.0409(12) Uani 1 1 d . A 1
H12A H 0.5908 0.8719 0.2507 0.049 Uiso 1 1 calc R A 1
C13 C 0.5820(5) 0.9368(2) 0.2173(3) 0.0503(18) Uani 1 1 d . A 1
C14 C 0.5056(6) 0.9662(2) 0.2059(3) 0.0536(19) Uani 1 1 d . A 1
H14A H 0.5030 0.9970 0.1893 0.064 Uiso 1 1 calc R A 1
C15 C 0.4315(5) 0.9433(2) 0.2229(2) 0.0408(15) Uani 1 1 d . A 1
C16 C 0.3342(5) 0.9581(2) 0.2199(3) 0.0462(17) Uani 1 1 d . A 1
C17 C 0.3006(7) 1.0015(3) 0.1940(3) 0.070(2) Uani 1 1 d . A 1
H17A H 0.3421 1.0206 0.1786 0.085 Uiso 1 1 calc R A 1
C18 C 0.2102(8) 1.0175(3) 0.1901(4) 0.090(3) Uani 1 1 d . A 1
H18A H 0.1895 1.0471 0.1726 0.108 Uiso 1 1 calc R A 1
C19 C 0.1512(7) 0.9897(3) 0.2122(4) 0.083(3) Uani 1 1 d . A 1
H19A H 0.0885 1.0002 0.2099 0.100 Uiso 1 1 calc R A 1
C110 C 0.1800(6) 0.9468(3) 0.2376(3) 0.065(2) Uani 1 1 d . A 1
H11A H 0.1370 0.9280 0.2522 0.078 Uiso 1 1 calc R A 1
C111 C 0.2720(5) 0.9303(2) 0.2422(2) 0.0420(15) Uani 1 1 d . A 1
O112 O 0.2951(3) 0.88862(14) 0.26898(16) 0.0376(10) Uani 1 1 d . A 1
C113 C 0.6764(6) 0.9416(3) 0.2065(4) 0.077(3) Uani 1 1 d D A 1
H11B H 0.6740 0.9359 0.1662 0.093 Uiso 0.50 1 calc PR A 1
H11C H 0.7199 0.9180 0.2291 0.093 Uiso 0.50 1 calc PR A 1
C114 C 0.7115(10) 0.9930(5) 0.2233(7) 0.064(4) Uani 0.50 1 d P A 1
H11D H 0.7688 0.9993 0.2100 0.096 Uiso 0.50 1 calc PR A 1
H11E H 0.7252 0.9963 0.2643 0.096 Uiso 0.50 1 calc PR A 1
H11F H 0.6625 1.0159 0.2060 0.096 Uiso 0.50 1 calc PR A 1
H11G H 0.6868 0.9759 0.2051 0.077 Uiso 0.50 1 d P B 2
H11H H 0.6708 0.9308 0.1686 0.077 Uiso 0.50 1 d P C 2
C115 C 0.7649(15) 0.9207(10) 0.2399(12) 0.153(11) Uiso 0.50 1 d PD D 2
H11J H 0.8170 0.9310 0.2229 0.229 Uiso 0.50 1 d P E 2
H11K H 0.7782 0.9338 0.2775 0.229 Uiso 0.50 1 d P F 2
H11L H 0.7618 0.8877 0.2402 0.229 Uiso 0.50 1 d P G 2
N21 N 0.3998(3) 0.73674(15) 0.44138(16) 0.0229(9) Uani 1 1 d . A 1
N22 N 0.4735(3) 0.70606(15) 0.45692(17) 0.0251(9) Uani 1 1 d . A 1
H22A H 0.5191 0.7029 0.4391 0.030 Uiso 1 1 calc R A 1
C23 C 0.4676(4) 0.68111(19) 0.5030(2) 0.0271(12) Uani 1 1 d . A 1
C24 C 0.3880(4) 0.6965(2) 0.5187(2) 0.0290(12) Uani 1 1 d . A 1
H24A H 0.3653 0.6855 0.5498 0.035 Uiso 1 1 calc R A 1
C25 C 0.3468(3) 0.73151(18) 0.4797(2) 0.0241(11) Uani 1 1 d . A 1
C26 C 0.2602(4) 0.7589(2) 0.4757(2) 0.0272(12) Uani 1 1 d . A 1
C27 C 0.2074(4) 0.7529(2) 0.5170(2) 0.0345(13) Uani 1 1 d . A 1
H27A H 0.2292 0.7310 0.5469 0.041 Uiso 1 1 calc R A 1
C28 C 0.1244(4) 0.7781(2) 0.5152(2) 0.0405(15) Uani 1 1 d . A 1
H28A H 0.0892 0.7731 0.5429 0.049 Uiso 1 1 calc R A 1
C29 C 0.0948(4) 0.8104(3) 0.4724(3) 0.0454(16) Uani 1 1 d . A 1
H29A H 0.0386 0.8281 0.4707 0.054 Uiso 1 1 calc R A 1
C210 C 0.1456(4) 0.8176(2) 0.4315(2) 0.0356(14) Uani 1 1 d . A 1
H21A H 0.1244 0.8407 0.4029 0.043 Uiso 1 1 calc R A 1
C211 C 0.2276(3) 0.79130(19) 0.4319(2) 0.0249(11) Uani 1 1 d . A 1
O212 O 0.2699(2) 0.79921(13) 0.38922(14) 0.0282(8) Uani 1 1 d . A 1
C213 C 0.5411(4) 0.6446(2) 0.5287(2) 0.0362(14) Uani 1 1 d . A 1
H21B H 0.6011 0.6611 0.5456 0.043 Uiso 1 1 calc R A 1
H21C H 0.5524 0.6230 0.4989 0.043 Uiso 1 1 calc R A 1
C214 C 0.5103(5) 0.6152(2) 0.5739(3) 0.0565(19) Uani 1 1 d . A 1
H21D H 0.5566 0.5899 0.5872 0.085 Uiso 1 1 calc R A 1
H21E H 0.4486 0.6009 0.5580 0.085 Uiso 1 1 calc R A 1
H21F H 0.5061 0.6360 0.6055 0.085 Uiso 1 1 calc R A 1
N31 N 0.6861(3) 0.76047(16) 0.39909(17) 0.0266(10) Uani 1 1 d . A 1
N32 N 0.6979(3) 0.71298(17) 0.41023(18) 0.0297(10) Uani 1 1 d . A 1
H32A H 0.6536 0.6913 0.3997 0.036 Uiso 1 1 calc R A 1
C33 C 0.7862(4) 0.7035(2) 0.4395(2) 0.0358(14) Uani 1 1 d . A 1
C34 C 0.8338(4) 0.7462(2) 0.4471(2) 0.0348(13) Uani 1 1 d . A 1
H34A H 0.8978 0.7510 0.4660 0.042 Uiso 1 1 calc R A 1
C35 C 0.7701(3) 0.7810(2) 0.4218(2) 0.0276(12) Uani 1 1 d . A 1
C36 C 0.7811(3) 0.8329(2) 0.4180(2) 0.0299(12) Uani 1 1 d . A 1
C37 C 0.8473(4) 0.8573(2) 0.4590(3) 0.0397(15) Uani 1 1 d . A 1
H37A H 0.8848 0.8400 0.4896 0.048 Uiso 1 1 calc R A 1
C38 C 0.8594(4) 0.9059(3) 0.4559(3) 0.0516(18) Uani 1 1 d . A 1
H38A H 0.9049 0.9221 0.4839 0.062 Uiso 1 1 calc R A 1
C39 C 0.8041(5) 0.9311(2) 0.4112(3) 0.0530(18) Uani 1 1 d . A 1
H39A H 0.8114 0.9647 0.4091 0.064 Uiso 1 1 calc R A 1
C310 C 0.7387(4) 0.9079(2) 0.3699(3) 0.0398(14) Uani 1 1 d . A 1
H31A H 0.7011 0.9257 0.3398 0.048 Uiso 1 1 calc R A 1
C311 C 0.7271(3) 0.8581(2) 0.3720(2) 0.0287(12) Uani 1 1 d . A 1
O312 O 0.6662(2) 0.83627(13) 0.32946(15) 0.0303(9) Uani 1 1 d . A 1
C313 C 0.8162(5) 0.6532(2) 0.4572(3) 0.0549(19) Uani 1 1 d . A 1
H31B H 0.7633 0.6363 0.4678 0.066 Uiso 1 1 calc R A 1
H31C H 0.8696 0.6542 0.4906 0.066 Uiso 1 1 calc R A 1
C314 C 0.8454(6) 0.6259(3) 0.4106(4) 0.083(3) Uani 1 1 d . A 1
H31D H 0.8643 0.5935 0.4235 0.124 Uiso 1 1 calc R A 1
H31E H 0.8986 0.6422 0.4004 0.124 Uiso 1 1 calc R A 1
H31F H 0.7923 0.6243 0.3776 0.124 Uiso 1 1 calc R A 1
N41 N 0.1527(3) 0.77332(17) 0.23600(18) 0.0295(10) Uani 1 1 d . A 1
N42 N 0.1364(3) 0.81186(17) 0.26603(19) 0.0326(11) Uani 1 1 d . A 1
H42A H 0.1807 0.8291 0.2879 0.039 Uiso 1 1 calc R A 1
C43 C 0.0431(4) 0.8203(2) 0.2580(2) 0.0373(14) Uani 1 1 d . A 1
C44 C -0.0023(4) 0.7862(2) 0.2212(2) 0.0382(14) Uani 1 1 d . A 1
H44A H -0.0684 0.7829 0.2071 0.046 Uiso 1 1 calc R A 1
C45 C 0.0680(4) 0.7570(2) 0.2084(2) 0.0325(13) Uani 1 1 d . A 1
C46 C 0.0585(4) 0.7147(2) 0.1725(2) 0.0347(14) Uani 1 1 d . A 1
C47 C -0.0318(5) 0.6984(3) 0.1462(3) 0.057(2) Uani 1 1 d . A 1
H47A H -0.0850 0.7154 0.1522 0.069 Uiso 1 1 calc R A 1
C48 C -0.0461(5) 0.6590(3) 0.1124(3) 0.071(2) Uani 1 1 d . A 1
H48A H -0.1084 0.6485 0.0959 0.085 Uiso 1 1 calc R A 1
C49 C 0.0298(5) 0.6345(3) 0.1023(3) 0.057(2) Uani 1 1 d . A 1
H49A H 0.0205 0.6075 0.0781 0.069 Uiso 1 1 calc R A 1
C410 C 0.1204(4) 0.6497(2) 0.1278(2) 0.0399(14) Uani 1 1 d . A 1
H41A H 0.1727 0.6322 0.1212 0.048 Uiso 1 1 calc R A 1
C411 C 0.1369(4) 0.6895(2) 0.1626(2) 0.0305(12) Uani 1 1 d . A 1
O412 O 0.2271(2) 0.70108(14) 0.18559(15) 0.0321(9) Uani 1 1 d . A 1
C413 C 0.0039(4) 0.8601(3) 0.2869(3) 0.0490(17) Uani 1 1 d . A 1
H41B H -0.0226 0.8850 0.2588 0.059 Uiso 1 1 calc R A 1
H41C H 0.0558 0.8748 0.3154 0.059 Uiso 1 1 calc R A 1
C414 C -0.0729(5) 0.8431(3) 0.3157(4) 0.075(3) Uani 1 1 d . A 1
H41D H -0.0937 0.8699 0.3356 0.112 Uiso 1 1 calc R A 1
H41E H -0.0477 0.8178 0.3426 0.112 Uiso 1 1 calc R A 1
H41F H -0.1266 0.8308 0.2873 0.112 Uiso 1 1 calc R A 1
N51 N 0.3616(3) 0.66727(15) 0.32487(17) 0.0233(9) Uani 1 1 d . A 1
N52 N 0.2813(3) 0.69540(15) 0.31326(17) 0.0247(9) Uani 1 1 d . A 1
C53 C 0.2215(4) 0.6777(2) 0.3430(2) 0.0289(12) Uani 1 1 d . A 1
C54 C 0.2637(4) 0.6389(2) 0.3746(2) 0.0311(13) Uani 1 1 d . A 1
H54A H 0.2376 0.6200 0.3995 0.037 Uiso 1 1 calc R A 1
C55 C 0.3519(4) 0.63324(19) 0.3626(2) 0.0262(11) Uani 1 1 d . A 1
C56 C 0.4277(4) 0.59924(18) 0.3836(2) 0.0264(11) Uani 1 1 d . A 1
C57 C 0.4075(4) 0.5565(2) 0.4085(2) 0.0361(14) Uani 1 1 d . A 1
H57A H 0.3444 0.5501 0.4106 0.043 Uiso 1 1 calc R A 1
C58 C 0.4766(5) 0.5235(2) 0.4301(2) 0.0418(15) Uani 1 1 d . A 1
H58A H 0.4613 0.4947 0.4465 0.050 Uiso 1 1 calc R A 1
C59 C 0.5694(5) 0.5330(2) 0.4275(3) 0.0434(16) Uani 1 1 d . A 1
H59A H 0.6174 0.5104 0.4421 0.052 Uiso 1 1 calc R A 1
C510 C 0.5922(4) 0.5751(2) 0.4038(2) 0.0329(13) Uani 1 1 d . A 1
H51A H 0.6557 0.5810 0.4022 0.039 Uiso 1 1 calc R A 1
C511 C 0.5224(4) 0.60900(18) 0.3822(2) 0.0255(11) Uani 1 1 d . A 1
O512 O 0.5493(2) 0.65111(12) 0.36360(14) 0.0241(8) Uani 1 1 d . A 1
C513 C 0.1256(4) 0.6992(2) 0.3386(2) 0.0351(13) Uani 1 1 d . A 1
H51B H 0.0851 0.6914 0.3012 0.042 Uiso 1 1 calc R A 1
H51C H 0.1320 0.7344 0.3410 0.042 Uiso 1 1 calc R A 1
C514 C 0.0767(4) 0.6822(3) 0.3840(3) 0.0474(17) Uani 1 1 d . A 1
H51D H 0.0152 0.6978 0.3787 0.071 Uiso 1 1 calc R A 1
H51E H 0.1156 0.6903 0.4212 0.071 Uiso 1 1 calc R A 1
H51F H 0.0680 0.6475 0.3811 0.071 Uiso 1 1 calc R A 1
N61 N 0.5013(3) 0.62816(16) 0.24493(18) 0.0284(10) Uani 1 1 d . A 1
N62 N 0.4394(3) 0.59381(16) 0.22059(19) 0.0328(11) Uani 1 1 d . A 1
H62A H 0.3815 0.5912 0.2251 0.039 Uiso 1 1 calc R A 1
C63 C 0.4782(5) 0.5640(2) 0.1884(3) 0.0414(15) Uani 1 1 d . A 1
C64 C 0.5680(5) 0.5795(2) 0.1926(3) 0.0418(15) Uani 1 1 d . A 1
H64A H 0.6134 0.5658 0.1751 0.050 Uiso 1 1 calc R A 1
C65 C 0.5807(4) 0.6199(2) 0.2282(2) 0.0311(12) Uani 1 1 d . A 1
C66 C 0.6653(4) 0.6496(2) 0.2454(2) 0.0327(13) Uani 1 1 d . A 1
C67 C 0.7517(4) 0.6319(2) 0.2365(3) 0.0493(17) Uani 1 1 d . A 1
H67A H 0.7531 0.6010 0.2207 0.059 Uiso 1 1 calc R A 1
C68 C 0.8350(5) 0.6587(3) 0.2503(3) 0.061(2) Uani 1 1 d . A 1
H68A H 0.8921 0.6457 0.2444 0.073 Uiso 1 1 calc R A 1
C69 C 0.8338(4) 0.7037(2) 0.2725(3) 0.0444(16) Uani 1 1 d . A 1
H69A H 0.8899 0.7222 0.2812 0.053 Uiso 1 1 calc R A 1
C610 C 0.7510(4) 0.7222(2) 0.2820(2) 0.0338(13) Uani 1 1 d . A 1
H61A H 0.7510 0.7533 0.2975 0.041 Uiso 1 1 calc R A 1
C611 C 0.6665(3) 0.69559(19) 0.2691(2) 0.0261(12) Uani 1 1 d . A 1
O612 O 0.5874(2) 0.71638(12) 0.27961(14) 0.0222(7) Uani 1 1 d . A 1
C613 C 0.4237(5) 0.5223(2) 0.1575(3) 0.0546(19) Uani 1 1 d . A 1
H61B H 0.3979 0.5031 0.1845 0.065 Uiso 1 1 calc R A 1
H61C H 0.3699 0.5346 0.1284 0.065 Uiso 1 1 calc R A 1
C614 C 0.4830(7) 0.4908(3) 0.1300(3) 0.072(2) Uani 1 1 d . A 1
H61D H 0.4455 0.4634 0.1127 0.108 Uiso 1 1 calc R A 1
H61E H 0.5378 0.4795 0.1584 0.108 Uiso 1 1 calc R A 1
H61F H 0.5045 0.5089 0.1011 0.108 Uiso 1 1 calc R A 1
N71 N 0.4726(3) 0.71909(16) 0.14568(18) 0.0278(10) Uani 1 1 d . A 1
N72 N 0.3977(3) 0.68895(16) 0.12997(17) 0.0276(10) Uani 1 1 d . A 1
H72A H 0.3536 0.6851 0.1487 0.033 Uiso 1 1 calc R A 1
C73 C 0.4002(4) 0.6657(2) 0.0818(2) 0.0299(12) Uani 1 1 d . A 1
C74 C 0.4807(4) 0.6814(2) 0.0660(2) 0.0312(12) Uani 1 1 d . A 1
H74A H 0.5021 0.6715 0.0339 0.037 Uiso 1 1 calc R A 1
C75 C 0.5244(4) 0.7148(2) 0.1065(2) 0.0278(12) Uani 1 1 d . A 1
C76 C 0.6098(4) 0.7431(2) 0.1096(2) 0.0299(12) Uani 1 1 d . A 1
C77 C 0.6671(4) 0.7337(2) 0.0718(3) 0.0434(15) Uani 1 1 d . A 1
H77A H 0.6499 0.7090 0.0447 0.052 Uiso 1 1 calc R A 1
C78 C 0.7485(5) 0.7601(3) 0.0735(3) 0.0517(18) Uani 1 1 d . A 1
H78A H 0.7865 0.7534 0.0478 0.062 Uiso 1 1 calc R A 1
C79 C 0.7739(4) 0.7958(3) 0.1126(3) 0.0453(16) Uani 1 1 d . A 1
H79A H 0.8290 0.8142 0.1135 0.054 Uiso 1 1 calc R A 1
C710 C 0.7191(4) 0.8052(2) 0.1506(2) 0.0394(15) Uani 1 1 d . A 1
H71A H 0.7382 0.8297 0.1778 0.047 Uiso 1 1 calc R A 1
C711 C 0.6366(4) 0.7798(2) 0.1501(2) 0.0297(12) Uani 1 1 d . A 1
O712 O 0.5863(3) 0.79244(14) 0.18710(15) 0.0317(9) Uani 1 1 d . A 1
C713 C 0.3262(4) 0.6312(2) 0.0553(2) 0.0360(13) Uani 1 1 d . A 1
H71B H 0.2675 0.6488 0.0387 0.043 Uiso 1 1 calc R A 1
H71C H 0.3130 0.6096 0.0846 0.043 Uiso 1 1 calc R A 1
C714 C 0.3548(6) 0.6011(3) 0.0090(3) 0.068(2) Uani 1 1 d . A 1
H71D H 0.3054 0.5776 -0.0056 0.102 Uiso 1 1 calc R A 1
H71E H 0.4142 0.5846 0.0248 0.102 Uiso 1 1 calc R A 1
H71F H 0.3628 0.6221 -0.0217 0.102 Uiso 1 1 calc R A 1
C1 C -0.1227(18) 1.0861(8) 0.2478(10) 0.116(8) Uani 0.50 1 d PU H 3
H1A H -0.1515 1.1164 0.2315 0.139 Uiso 0.50 1 calc PR H 3
H1B H -0.0721 1.0946 0.2810 0.139 Uiso 0.50 1 calc PR H 3
Cl1 Cl -0.0751(4) 1.0637(2) 0.2045(3) 0.112(2) Uani 0.50 1 d P H 3
Cl2 Cl -0.2158(4) 1.0525(2) 0.2747(3) 0.125(2) Uani 0.50 1 d PU H 3
C2 C 0.6441(10) 0.5806(5) 0.0171(7) 0.057(4) Uani 0.50 1 d P I 3
H2A H 0.5819 0.5963 0.0053 0.068 Uiso 0.50 1 calc PR I 3
H2B H 0.6790 0.5874 -0.0122 0.068 Uiso 0.50 1 calc PR I 3
Cl3 Cl 0.6266(6) 0.5241(2) 0.0176(3) 0.140(3) Uani 0.50 1 d P I 3
Cl4 Cl 0.7025(3) 0.60676(19) 0.0771(2) 0.0936(15) Uani 0.50 1 d P I 3
C3 C 1.0706(10) 0.8670(6) 0.1247(7) 0.064(4) Uani 0.50 1 d P J 3
H3A H 1.1183 0.8898 0.1176 0.076 Uiso 0.50 1 calc PR J 3
H3B H 1.0977 0.8508 0.1609 0.076 Uiso 0.50 1 calc PR J 3
Cl5 Cl 0.9708(4) 0.8993(2) 0.1317(3) 0.1080(18) Uani 0.50 1 d P J 3
Cl6 Cl 1.0517(4) 0.8281(2) 0.0760(2) 0.1097(19) Uani 0.50 1 d P J 3
O5 O -0.2558(6) 1.1018(3) 0.2697(4) 0.043(2) Uani 0.50 1 d P K 4
O6 O -0.1085(13) 0.4611(7) 0.0159(8) 0.145(6) Uiso 0.50 1 d P L 4
O7 O 0.231(2) 0.8978(11) 0.3686(13) 0.237(12) Uiso 0.50 1 d P M 4
O8 O 0.836(2) 0.4490(11) 0.4914(13) 0.239(12) Uiso 0.50 1 d P N 4
O9 O 0.838(2) 0.5091(10) 0.5428(12) 0.230(11) Uiso 0.50 1 d P O 4
O10 O 0.0527(15) 0.5010(8) 0.1986(9) 0.107(7) Uiso 0.33 1 d P P 4
O11 O -0.113(3) 0.4878(16) 0.0923(19) 0.237(18) Uiso 0.33 1 d P P 4
O12 O -0.024(2) 0.4920(11) 0.1389(13) 0.154(10) Uiso 0.33 1 d P P 4

loop_
_atom_site_aniso_label
_atom_site_aniso_U_11
_atom_site_aniso_U_22
_atom_site_aniso_U_33
_atom_site_aniso_U_23
_atom_site_aniso_U_13
_atom_site_aniso_U_12
Mn1 0.0310(4) 0.0237(4) 0.0221(4) 0.0046(3) 0.0103(3) 0.0014(3)
Mn2 0.0191(4) 0.0249(4) 0.0158(4) 0.0023(3) 0.0069(3) 0.0021(3)
Mn3 0.0192(4) 0.0284(4) 0.0202(4) 0.0010(3) 0.0060(3) -0.0047(3)
Mn4 0.0173(4) 0.0304(4) 0.0175(4) -0.0001(3) 0.0045(3) -0.0001(3)
Mn5 0.0177(4) 0.0236(4) 0.0188(4) 0.0005(3) 0.0062(3) -0.0017(3)
Mn6 0.0229(4) 0.0288(4) 0.0171(4) -0.0007(3) 0.0089(3) -0.0035(3)
Br1 0.0353(3) 0.0416(3) 0.0178(2) 0.0042(2) 0.0063(2) 0.0040(3)
Br2 0.0352(3) 0.0277(3) 0.0297(3) -0.0060(2) 0.0134(2) -0.0049(2)
O1 0.0235(18) 0.0269(19) 0.0162(16) 0.0011(14) 0.0062(14) 0.0009(15)
O2 0.0218(17) 0.0248(19) 0.0200(17) 0.0014(14) 0.0065(14) -0.0010(14)
O3 0.0197(16) 0.0220(18) 0.0180(16) 0.0003(14) 0.0068(13) 0.0002(14)
O4 0.0200(17) 0.029(2) 0.0189(17) 0.0005(15) 0.0079(14) -0.0006(15)
N11 0.046(3) 0.029(3) 0.030(3) 0.003(2) 0.013(2) -0.007(2)
N12 0.050(3) 0.034(3) 0.040(3) 0.004(2) 0.016(2) -0.011(2)
C13 0.069(5) 0.046(4) 0.039(4) -0.002(3) 0.018(3) -0.030(4)
C14 0.083(5) 0.034(4) 0.043(4) 0.007(3) 0.013(4) -0.018(4)
C15 0.078(5) 0.023(3) 0.019(3) 0.005(2) 0.007(3) -0.009(3)
C16 0.078(5) 0.028(3) 0.031(3) 0.004(3) 0.008(3) 0.005(3)
C17 0.111(7) 0.042(4) 0.058(5) 0.022(4) 0.019(5) 0.014(5)
C18 0.127(9) 0.046(5) 0.096(7) 0.031(5) 0.024(6) 0.040(6)
C19 0.098(7) 0.058(5) 0.095(7) 0.029(5) 0.028(6) 0.051(5)
C110 0.075(5) 0.052(5) 0.069(5) 0.011(4) 0.022(4) 0.029(4)
C111 0.066(4) 0.027(3) 0.033(3) 0.003(3) 0.011(3) 0.011(3)
O112 0.048(2) 0.034(2) 0.035(2) 0.0096(18) 0.0164(19) 0.0150(19)
C113 0.075(6) 0.071(6) 0.093(6) 0.006(5) 0.035(5) -0.036(5)
C114 0.048(8) 0.054(9) 0.094(12) -0.010(9) 0.024(8) -0.022(7)
N21 0.021(2) 0.029(2) 0.020(2) 0.0025(18) 0.0067(17) 0.0042(18)
N22 0.022(2) 0.031(2) 0.022(2) 0.0041(19) 0.0047(17) 0.0072(19)
C23 0.035(3) 0.027(3) 0.017(2) 0.002(2) 0.001(2) 0.002(2)
C24 0.035(3) 0.037(3) 0.015(2) 0.004(2) 0.006(2) 0.002(2)
C25 0.026(3) 0.030(3) 0.016(2) 0.000(2) 0.005(2) -0.001(2)
C26 0.024(3) 0.036(3) 0.024(3) -0.004(2) 0.009(2) -0.003(2)
C27 0.035(3) 0.047(4) 0.024(3) 0.000(3) 0.013(2) -0.005(3)
C28 0.032(3) 0.068(4) 0.027(3) -0.004(3) 0.019(3) 0.000(3)
C29 0.026(3) 0.078(5) 0.036(3) -0.001(3) 0.014(3) 0.016(3)
C210 0.025(3) 0.054(4) 0.027(3) 0.005(3) 0.004(2) 0.011(3)
C211 0.021(3) 0.035(3) 0.020(2) -0.002(2) 0.007(2) 0.001(2)
O212 0.0255(19) 0.037(2) 0.0254(19) 0.0079(16) 0.0132(15) 0.0087(16)
C213 0.046(3) 0.037(3) 0.025(3) -0.001(3) 0.006(2) 0.012(3)
C214 0.076(5) 0.041(4) 0.050(4) 0.022(3) 0.009(4) 0.010(4)
N31 0.025(2) 0.033(3) 0.023(2) -0.0042(19) 0.0066(18) -0.0031(19)
N32 0.024(2) 0.034(3) 0.029(2) 0.002(2) 0.0046(19) -0.006(2)
C33 0.025(3) 0.049(4) 0.030(3) 0.001(3) 0.000(2) 0.004(3)
C34 0.023(3) 0.048(4) 0.029(3) -0.008(3) -0.003(2) -0.001(3)
C35 0.022(3) 0.041(3) 0.021(3) -0.006(2) 0.007(2) -0.002(2)
C36 0.018(3) 0.039(3) 0.035(3) -0.014(3) 0.011(2) -0.007(2)
C37 0.024(3) 0.051(4) 0.044(3) -0.022(3) 0.007(3) -0.005(3)
C38 0.031(3) 0.053(4) 0.067(5) -0.030(4) 0.004(3) -0.012(3)
C39 0.040(4) 0.039(4) 0.080(5) -0.023(4) 0.015(4) -0.008(3)
C310 0.029(3) 0.035(3) 0.057(4) -0.008(3) 0.012(3) -0.002(3)
C311 0.016(2) 0.037(3) 0.035(3) -0.009(3) 0.010(2) -0.005(2)
O312 0.0283(19) 0.036(2) 0.027(2) -0.0009(17) 0.0069(16) -0.0140(17)
C313 0.040(4) 0.050(4) 0.062(5) 0.005(4) -0.014(3) 0.004(3)
C314 0.083(6) 0.055(5) 0.128(8) 0.005(5) 0.061(6) 0.006(5)
N41 0.021(2) 0.040(3) 0.028(2) 0.001(2) 0.0061(18) 0.004(2)
N42 0.027(2) 0.039(3) 0.031(2) -0.006(2) 0.0050(19) 0.004(2)
C43 0.028(3) 0.053(4) 0.032(3) 0.007(3) 0.009(2) 0.012(3)
C44 0.019(3) 0.061(4) 0.033(3) 0.005(3) 0.002(2) 0.010(3)
C45 0.020(3) 0.053(4) 0.024(3) 0.007(3) 0.003(2) 0.004(3)
C46 0.022(3) 0.059(4) 0.023(3) 0.000(3) 0.004(2) -0.002(3)
C47 0.032(3) 0.093(6) 0.045(4) -0.018(4) 0.004(3) -0.014(4)
C48 0.041(4) 0.106(7) 0.065(5) -0.029(5) 0.012(4) -0.036(4)
C49 0.056(4) 0.069(5) 0.051(4) -0.026(4) 0.019(3) -0.030(4)
C410 0.037(3) 0.050(4) 0.035(3) -0.007(3) 0.011(3) -0.013(3)
C411 0.030(3) 0.041(3) 0.020(3) 0.001(2) 0.005(2) -0.005(3)
O412 0.0239(19) 0.045(2) 0.0258(19) -0.0091(17) 0.0024(15) -0.0007(17)
C413 0.039(4) 0.062(5) 0.047(4) -0.001(3) 0.012(3) 0.019(3)
C414 0.046(4) 0.097(7) 0.093(6) -0.033(5) 0.038(4) 0.003(4)
N51 0.023(2) 0.025(2) 0.022(2) 0.0013(18) 0.0065(17) -0.0025(18)
N52 0.018(2) 0.030(2) 0.026(2) 0.0026(19) 0.0058(17) -0.0010(18)
C53 0.025(3) 0.037(3) 0.025(3) -0.002(2) 0.007(2) -0.008(2)
C54 0.028(3) 0.036(3) 0.030(3) 0.009(2) 0.010(2) -0.007(2)
C55 0.028(3) 0.028(3) 0.023(3) -0.002(2) 0.006(2) -0.009(2)
C56 0.033(3) 0.026(3) 0.021(3) -0.002(2) 0.008(2) -0.005(2)
C57 0.044(3) 0.033(3) 0.034(3) 0.002(3) 0.014(3) -0.012(3)
C58 0.059(4) 0.029(3) 0.037(3) 0.008(3) 0.009(3) -0.001(3)
C59 0.063(4) 0.031(3) 0.034(3) 0.005(3) 0.007(3) 0.016(3)
C510 0.035(3) 0.029(3) 0.035(3) -0.002(3) 0.009(2) 0.004(2)
C511 0.036(3) 0.023(3) 0.017(2) -0.003(2) 0.004(2) -0.001(2)
O512 0.0215(17) 0.0245(19) 0.0256(18) 0.0035(15) 0.0043(14) -0.0012(15)
C513 0.025(3) 0.050(4) 0.032(3) 0.005(3) 0.009(2) -0.002(3)
C514 0.029(3) 0.069(5) 0.050(4) 0.011(3) 0.020(3) 0.002(3)
N61 0.030(2) 0.026(2) 0.029(2) -0.006(2) 0.0090(19) -0.0070(19)
N62 0.035(3) 0.028(3) 0.034(3) -0.003(2) 0.007(2) -0.005(2)
C63 0.064(4) 0.025(3) 0.034(3) -0.005(3) 0.009(3) -0.004(3)
C64 0.054(4) 0.030(3) 0.047(4) -0.007(3) 0.024(3) 0.003(3)
C65 0.035(3) 0.029(3) 0.032(3) -0.002(2) 0.013(2) 0.002(2)
C66 0.033(3) 0.032(3) 0.037(3) -0.002(3) 0.015(2) 0.005(2)
C67 0.042(4) 0.044(4) 0.071(5) -0.008(3) 0.031(3) 0.009(3)
C68 0.038(4) 0.067(5) 0.092(6) 0.000(4) 0.042(4) 0.010(4)
C69 0.026(3) 0.052(4) 0.059(4) -0.001(3) 0.016(3) -0.002(3)
C610 0.029(3) 0.042(3) 0.033(3) 0.000(3) 0.012(2) -0.003(3)
C611 0.020(3) 0.035(3) 0.025(3) 0.004(2) 0.009(2) 0.003(2)
O612 0.0173(16) 0.0265(19) 0.0243(18) 0.0001(15) 0.0078(14) -0.0017(14)
C613 0.081(5) 0.031(4) 0.046(4) -0.003(3) 0.004(4) -0.006(3)
C614 0.118(7) 0.041(4) 0.061(5) -0.022(4) 0.026(5) -0.006(5)
N71 0.027(2) 0.033(3) 0.025(2) 0.000(2) 0.0090(19) -0.004(2)
N72 0.027(2) 0.036(3) 0.021(2) -0.004(2) 0.0083(18) -0.003(2)
C73 0.034(3) 0.035(3) 0.021(3) -0.002(2) 0.007(2) 0.004(2)
C74 0.039(3) 0.037(3) 0.019(3) -0.001(2) 0.010(2) 0.008(3)
C75 0.032(3) 0.038(3) 0.016(2) -0.001(2) 0.012(2) 0.005(2)
C76 0.027(3) 0.042(3) 0.023(3) 0.005(2) 0.010(2) 0.002(2)
C77 0.040(3) 0.059(4) 0.038(3) -0.001(3) 0.024(3) 0.003(3)
C78 0.040(4) 0.082(5) 0.042(4) 0.007(4) 0.027(3) 0.003(4)
C79 0.025(3) 0.077(5) 0.036(3) 0.008(3) 0.012(3) -0.009(3)
C710 0.035(3) 0.060(4) 0.023(3) 0.006(3) 0.009(2) -0.006(3)
C711 0.028(3) 0.044(3) 0.020(3) 0.009(2) 0.010(2) 0.002(2)
O712 0.032(2) 0.041(2) 0.028(2) -0.0012(17) 0.0176(16) -0.0103(17)
C713 0.040(3) 0.036(3) 0.031(3) -0.003(3) 0.006(3) -0.001(3)
C714 0.079(5) 0.065(5) 0.067(5) -0.043(4) 0.033(4) -0.024(4)
C1 0.137(13) 0.096(12) 0.098(12) 0.008(10) -0.006(10) -0.016(11)
Cl1 0.110(4) 0.117(4) 0.124(4) 0.035(4) 0.059(3) 0.078(4)
Cl2 0.092(4) 0.077(3) 0.209(7) -0.024(4) 0.044(4) 0.005(3)
C2 0.043(8) 0.055(9) 0.074(10) 0.004(8) 0.017(7) 0.024(7)
Cl3 0.189(7) 0.106(5) 0.116(5) -0.007(4) 0.016(5) -0.041(5)
Cl4 0.077(3) 0.096(4) 0.109(4) -0.005(3) 0.024(3) -0.003(3)
C3 0.042(8) 0.069(10) 0.072(10) 0.035(9) -0.003(7) 0.006(7)
Cl5 0.091(4) 0.104(4) 0.119(4) -0.002(3) 0.004(3) 0.021(3)
Cl6 0.079(3) 0.141(5) 0.097(4) -0.016(4) -0.005(3) 0.031(3)
O5 0.038(5) 0.040(5) 0.048(5) 0.007(4) 0.003(4) 0.000(4)

loop_
_atom_type_symbol
_atom_type_description
_atom_type_scat_dispersion_real
_atom_type_scat_dispersion_imag
_atom_type_scat_source
C C 0.0033 0.0016 'International Tables Vol C Tables 4.2.6.8 and 6.1.1.4'
H H 0.0000 0.0000 'International Tables Vol C Tables 4.2.6.8 and 6.1.1.4'
N N 0.0061 0.0033 'International Tables Vol C Tables 4.2.6.8 and 6.1.1.4'
O O 0.0106 0.0060 'International Tables Vol C Tables 4.2.6.8 and 6.1.1.4'
Mn Mn 0.3368 0.7283 'International Tables Vol C Tables 4.2.6.8 and 6.1.1.4'
Br Br -0.2901 2.4595 'International Tables Vol C Tables 4.2.6.8 and 6.1.1.4'
Cl Cl 0.1484 0.1585 'International Tables Vol C Tables 4.2.6.8 and 6.1.1.4'

loop_
_geom_angle_atom_site_label_1
_geom_angle_atom_site_label_2
_geom_angle_atom_site_label_3
_geom_angle
O112 Mn1 O2 175.91(17)
O112 Mn1 O1 91.24(16)
O2 Mn1 O1 92.38(14)
O112 Mn1 N11 88.41(19)
O2 Mn1 N11 87.94(18)
O1 Mn1 N11 178.90(17)
O112 Mn1 Br1 95.04(13)
O2 Mn1 Br1 87.02(10)
O1 Mn1 Br1 87.75(10)
N11 Mn1 Br1 93.32(14)
O112 Mn1 Br2 96.39(12)
O2 Mn1 Br2 82.19(10)
O1 Mn1 Br2 82.51(10)
N11 Mn1 Br2 96.50(14)
Br1 Mn1 Br2 165.11(3)
O112 Mn1 Mn6 150.92(13)
O2 Mn1 Mn6 31.81(10)
O1 Mn1 Mn6 83.46(10)
N11 Mn1 Mn6 97.35(14)
Br1 Mn1 Mn6 56.30(2)
Br2 Mn1 Mn6 111.11(3)
O112 Mn1 Mn4 100.61(13)
O2 Mn1 Mn4 83.48(10)
O1 Mn1 Mn4 31.48(10)
N11 Mn1 Mn4 149.63(14)
Br1 Mn1 Mn4 57.26(2)
Br2 Mn1 Mn4 111.02(3)
Mn6 Mn1 Mn4 61.47(2)
O3 Mn2 O212 175.61(15)
O3 Mn2 O1 96.04(14)
O212 Mn2 O1 88.28(14)
O3 Mn2 N21 88.40(15)
O212 Mn2 N21 87.24(16)
O1 Mn2 N21 162.29(16)
O3 Mn2 Br2 84.10(10)
O212 Mn2 Br2 96.70(12)
O1 Mn2 Br2 90.06(10)
N21 Mn2 Br2 107.48(13)
O3 Mn2 Mn3 31.92(10)
O212 Mn2 Mn3 150.16(12)
O1 Mn2 Mn3 84.14(10)
N21 Mn2 Mn3 107.79(12)
Br2 Mn2 Mn3 54.61(2)
O3 Mn2 Mn4 86.30(10)
O212 Mn2 Mn4 97.01(11)
O1 Mn2 Mn4 32.21(10)
N21 Mn2 Mn4 131.80(13)
Br2 Mn2 Mn4 119.50(3)
Mn3 Mn2 Mn4 91.80(3)
O3 Mn3 O2 94.41(14)
O3 Mn3 O312 176.00(15)
O2 Mn3 O312 87.27(15)
O3 Mn3 N31 93.36(16)
O2 Mn3 N31 159.72(16)
O312 Mn3 N31 86.23(17)
O3 Mn3 Br2 84.20(10)
O2 Mn3 Br2 89.59(10)
O312 Mn3 Br2 92.19(12)
N31 Mn3 Br2 109.83(12)
O3 Mn3 Mn2 32.19(10)
O2 Mn3 Mn2 82.51(10)
O312 Mn3 Mn2 144.94(12)
N31 Mn3 Mn2 113.19(12)
Br2 Mn3 Mn2 54.47(2)
O3 Mn3 Mn6 84.79(10)
O2 Mn3 Mn6 32.44(10)
O312 Mn3 Mn6 98.51(11)
N31 Mn3 Mn6 130.35(12)
Br2 Mn3 Mn6 119.25(3)
Mn2 Mn3 Mn6 90.58(3)
O1 Mn4 O4 94.32(14)
O1 Mn4 O412 175.39(16)
O4 Mn4 O412 89.02(15)
O1 Mn4 N41 88.10(16)
O4 Mn4 N41 174.82(16)
O412 Mn4 N41 88.31(17)
O1 Mn4 N52 90.13(15)
O4 Mn4 N52 87.66(14)
O412 Mn4 N52 93.19(16)
N41 Mn4 N52 96.93(17)
O1 Mn4 Br1 83.42(10)
O4 Mn4 Br1 82.61(10)
O412 Mn4 Br1 93.87(12)
N41 Mn4 Br1 93.14(13)
N52 Mn4 Br1 167.86(11)
O1 Mn4 Mn2 32.71(10)
O4 Mn4 Mn2 84.52(10)
O412 Mn4 Mn2 151.24(12)
N41 Mn4 Mn2 99.92(13)
N52 Mn4 Mn2 58.63(11)
Br1 Mn4 Mn2 112.94(3)
O1 Mn4 Mn1 31.53(10)
O4 Mn4 Mn1 83.03(10)
O412 Mn4 Mn1 146.44(12)
N41 Mn4 Mn1 96.78(14)
N52 Mn4 Mn1 118.86(11)
Br1 Mn4 Mn1 52.84(2)
Mn2 Mn4 Mn1 60.37(2)
O4 Mn5 O512 178.70(15)
O4 Mn5 N51 90.67(15)
O512 Mn5 N51 88.41(16)
O4 Mn5 O612 85.39(14)
O512 Mn5 O612 95.40(14)
N51 Mn5 O612 171.31(16)
O4 Mn5 O3 91.87(13)
O512 Mn5 O3 87.20(13)
N51 Mn5 O3 88.97(15)
O612 Mn5 O3 83.44(13)
O4 Mn5 N61 92.92(15)
O512 Mn5 N61 88.20(16)
N51 Mn5 N61 104.43(17)
O612 Mn5 N61 83.53(15)
O3 Mn5 N61 165.70(14)
O4 Mn5 Mn6 36.94(10)
O512 Mn5 Mn6 143.74(10)
N51 Mn5 Mn6 126.58(12)
O612 Mn5 Mn6 48.61(10)
O3 Mn5 Mn6 84.58(9)
N61 Mn5 Mn6 91.19(12)
O712 Mn6 O2 89.10(15)
O712 Mn6 O4 171.85(16)
O2 Mn6 O4 94.08(14)
O712 Mn6 N71 88.37(17)
O2 Mn6 N71 173.49(17)
O4 Mn6 N71 89.23(16)
O712 Mn6 O612 95.69(14)
O2 Mn6 O612 84.84(13)
O4 Mn6 O612 77.15(13)
N71 Mn6 O612 101.38(16)
O712 Mn6 Br1 104.05(12)
O2 Mn6 Br1 83.48(10)
O4 Mn6 Br1 83.79(10)
N71 Mn6 Br1 91.32(13)
O612 Mn6 Br1 156.83(9)
O712 Mn6 Mn5 136.39(12)
O2 Mn6 Mn5 87.03(10)
O4 Mn6 Mn5 36.60(10)
N71 Mn6 Mn5 98.92(13)
O612 Mn6 Mn5 40.70(8)
Br1 Mn6 Mn5 118.57(3)
O712 Mn6 Mn3 92.68(11)
O2 Mn6 Mn3 32.34(10)
O4 Mn6 Mn3 86.07(10)
N71 Mn6 Mn3 153.85(13)
O612 Mn6 Mn3 52.50(9)
Br1 Mn6 Mn3 113.65(3)
Mn5 Mn6 Mn3 63.11(3)
O712 Mn6 Mn1 103.23(12)
O2 Mn6 Mn1 31.21(10)
O4 Mn6 Mn1 83.16(10)
N71 Mn6 Mn1 144.36(13)
O612 Mn6 Mn1 110.63(9)
Br1 Mn6 Mn1 53.32(2)
Mn5 Mn6 Mn1 95.43(3)
Mn3 Mn6 Mn1 60.41(2)
Mn1 Br1 Mn6 70.37(3)
Mn1 Br1 Mn4 69.90(3)
Mn6 Br1 Mn4 70.13(3)
Mn2 Br2 Mn3 70.92(3)
Mn2 Br2 Mn1 68.80(2)
Mn3 Br2 Mn1 68.60(3)
Mn4 O1 Mn1 117.00(16)
Mn4 O1 Mn2 115.07(17)
Mn1 O1 Mn2 116.34(17)
Mn1 O2 Mn3 118.19(17)
Mn1 O2 Mn6 116.98(17)
Mn3 O2 Mn6 115.23(17)
Mn3 O3 Mn2 115.89(17)
Mn3 O3 Mn5 109.47(15)
Mn2 O3 Mn5 118.43(16)
Mn5 O4 Mn4 122.05(17)
Mn5 O4 Mn6 106.46(15)
Mn4 O4 Mn6 119.87(18)
N12 N11 C15 106.8(5)
N12 N11 Mn1 123.2(4)
C15 N11 Mn1 129.6(4)
C13 N12 N11 111.5(6)
C13 N12 H12A 124.3
N11 N12 H12A 124.3
N12 C13 C14 106.1(6)
N12 C13 C113 122.1(7)
C14 C13 C113 131.7(7)
C13 C14 C15 108.2(6)
C13 C14 H14A 125.9
C15 C14 H14A 125.9
N11 C15 C14 107.4(6)
N11 C15 C16 121.2(5)
C14 C15 C16 131.4(6)
C111 C16 C17 117.8(7)
C111 C16 C15 122.1(5)
C17 C16 C15 120.0(7)
C18 C17 C16 122.8(8)
C18 C17 H17A 118.6
C16 C17 H17A 118.6
C19 C18 C17 118.0(7)
C19 C18 H18A 121.0
C17 C18 H18A 121.0
C18 C19 C110 121.6(9)
C18 C19 H19A 119.2
C110 C19 H19A 119.2
C19 C110 C111 120.9(8)
C19 C110 H11A 119.6
C111 C110 H11A 119.6
O112 C111 C110 117.0(6)
O112 C111 C16 124.2(6)
C110 C111 C16 118.8(6)
C111 O112 Mn1 130.9(4)
C13 C113 C114 107.7(9)
C13 C113 H11B 110.2
C114 C113 H11B 110.2
C13 C113 H11C 110.2
C114 C113 H11C 110.2
H11B C113 H11C 108.5
C13 C113 H11G 104.9
C114 C113 H11G 18.1
H11B C113 H11G 95.3
H11C C113 H11G 126.5
C13 C113 H11H 105.6
C114 C113 H11H 119.8
H11B C113 H11H 9.7
H11C C113 H11H 103.1
H11G C113 H11H 104.9
C113 C114 H11G 25.9
H11D C114 H11G 105.6
H11E C114 H11G 132.1
H11F C114 H11G 87.7
H11J C115 H11K 106.5
H11J C115 H11L 109.7
H11K C115 H11L 111.7
C25 N21 N22 106.3(4)
C25 N21 Mn2 131.6(3)
N22 N21 Mn2 121.9(3)
C23 N22 N21 111.2(4)
C23 N22 H22A 124.4
N21 N22 H22A 124.4
N22 C23 C24 107.1(4)
N22 C23 C213 121.5(5)
C24 C23 C213 131.5(5)
C23 C24 C25 106.7(5)
C23 C24 H24A 126.6
C25 C24 H24A 126.6
N21 C25 C24 108.8(4)
N21 C25 C26 121.3(4)
C24 C25 C26 129.9(5)
C211 C26 C27 118.6(5)
C211 C26 C25 121.8(4)
C27 C26 C25 119.6(5)
C28 C27 C26 122.0(5)
C28 C27 H27A 119.0
C26 C27 H27A 119.0
C29 C28 C27 118.3(5)
C29 C28 H28A 120.8
C27 C28 H28A 120.8
C28 C29 C210 121.1(5)
C28 C29 H29A 119.4
C210 C29 H29A 119.4
C29 C210 C211 121.1(5)
C29 C210 H21A 119.4
C211 C210 H21A 119.4
O212 C211 C26 124.3(4)
O212 C211 C210 116.9(5)
C26 C211 C210 118.8(5)
C211 O212 Mn2 133.6(3)
C23 C213 C214 111.4(5)
C23 C213 H21B 109.3
C214 C213 H21B 109.3
C23 C213 H21C 109.3
C214 C213 H21C 109.3
H21B C213 H21C 108.0
C35 N31 N32 105.9(4)
C35 N31 Mn3 126.7(4)
N32 N31 Mn3 125.2(3)
C33 N32 N31 111.0(5)
C33 N32 H32A 124.5
N31 N32 H32A 124.5
N32 C33 C34 107.0(5)
N32 C33 C313 120.9(5)
C34 C33 C313 132.1(5)
C33 C34 C35 106.6(5)
C33 C34 H34A 126.7
C35 C34 H34A 126.7
N31 C35 C34 109.4(5)
N31 C35 C36 119.9(5)
C34 C35 C36 130.7(5)
C37 C36 C311 119.5(5)
C37 C36 C35 120.4(5)
C311 C36 C35 120.0(5)
C38 C37 C36 121.3(6)
C38 C37 H37A 119.3
C36 C37 H37A 119.3
C37 C38 C39 119.1(6)
C37 C38 H38A 120.4
C39 C38 H38A 120.4
C310 C39 C38 120.8(6)
C310 C39 H39A 119.6
C38 C39 H39A 119.6
C39 C310 C311 120.6(6)
C39 C310 H31A 119.7
C311 C310 H31A 119.7
O312 C311 C36 122.3(5)
O312 C311 C310 119.1(5)
C36 C311 C310 118.6(5)
C311 O312 Mn3 122.8(3)
C33 C313 C314 111.7(6)
C33 C313 H31B 109.3
C314 C313 H31B 109.3
C33 C313 H31C 109.3
C314 C313 H31C 109.3
H31B C313 H31C 107.9
C45 N41 N42 106.6(4)
C45 N41 Mn4 130.5(4)
N42 N41 Mn4 122.7(3)
C43 N42 N41 111.0(5)
C43 N42 H42A 124.5
N41 N42 H42A 124.5
N42 C43 C44 106.8(5)
N42 C43 C413 122.8(6)
C44 C43 C413 130.3(5)
C43 C44 C45 106.6(5)
C43 C44 H44A 126.7
C45 C44 H44A 126.7
N41 C45 C44 109.0(5)
N41 C45 C46 121.7(5)
C44 C45 C46 129.4(5)
C47 C46 C411 118.1(6)
C47 C46 C45 119.1(6)
C411 C46 C45 122.8(5)
C48 C47 C46 122.3(7)
C48 C47 H47A 118.8
C46 C47 H47A 118.8
C47 C48 C49 119.8(6)
C47 C48 H48A 120.1
C49 C48 H48A 120.1
C48 C49 C410 119.3(6)
C48 C49 H49A 120.3
C410 C49 H49A 120.3
C411 C410 C49 122.0(6)
C411 C410 H41A 119.0
C49 C410 H41A 119.0
O412 C411 C410 117.5(5)
O412 C411 C46 124.1(5)
C410 C411 C46 118.4(5)
C411 O412 Mn4 131.7(3)
C43 C413 C414 112.6(6)
C43 C413 H41B 109.1
C414 C413 H41B 109.1
C43 C413 H41C 109.1
C414 C413 H41C 109.1
H41B C413 H41C 107.8
C55 N51 N52 108.8(4)
C55 N51 Mn5 128.6(3)
N52 N51 Mn5 121.2(3)
C53 N52 N51 107.6(4)
C53 N52 Mn4 139.9(3)
N51 N52 Mn4 111.4(3)
N52 C53 C54 109.1(5)
N52 C53 C513 121.4(5)
C54 C53 C513 129.5(5)
C53 C54 C55 106.4(5)
C53 C54 H54A 126.8
C55 C54 H54A 126.8
N51 C55 C54 108.1(5)
N51 C55 C56 120.5(4)
C54 C55 C56 131.4(5)
C57 C56 C511 118.6(5)
C57 C56 C55 119.4(5)
C511 C56 C55 121.9(5)
C58 C57 C56 121.9(6)
C58 C57 H57A 119.0
C56 C57 H57A 119.0
C57 C58 C59 119.0(6)
C57 C58 H58A 120.5
C59 C58 H58A 120.5
C510 C59 C58 120.7(6)
C510 C59 H59A 119.6
C58 C59 H59A 119.6
C59 C510 C511 120.5(6)
C59 C510 H51A 119.7
C511 C510 H51A 119.7
O512 C511 C510 118.3(5)
O512 C511 C56 122.4(5)
C510 C511 C56 119.1(5)
C511 O512 Mn5 124.7(3)
C53 C513 C514 114.0(5)
C53 C513 H51B 108.7
C514 C513 H51B 108.7
C53 C513 H51C 108.7
C514 C513 H51C 108.7
H51B C513 H51C 107.6
C65 N61 N62 106.2(4)
C65 N61 Mn5 126.5(4)
N62 N61 Mn5 127.3(3)
C63 N62 N61 111.4(5)
C63 N62 H62A 124.3
N61 N62 H62A 124.3
N62 C63 C64 106.5(5)
N62 C63 C613 121.5(6)
C64 C63 C613 132.0(6)
C63 C64 C65 106.8(5)
C63 C64 H64A 126.6
C65 C64 H64A 126.6
N61 C65 C64 109.1(5)
N61 C65 C66 123.1(5)
C64 C65 C66 127.7(5)
C611 C66 C67 117.1(5)
C611 C66 C65 124.4(5)
C67 C66 C65 118.5(5)
C68 C67 C66 121.9(6)
C68 C67 H67A 119.0
C66 C67 H67A 119.0
C69 C68 C67 119.8(6)
C69 C68 H68A 120.1
C67 C68 H68A 120.1
C68 C69 C610 120.0(6)
C68 C69 H69A 120.0
C610 C69 H69A 120.0
C69 C610 C611 121.1(6)
C69 C610 H61A 119.4
C611 C610 H61A 119.4
O612 C611 C66 122.3(5)
O612 C611 C610 117.7(5)
C66 C611 C610 120.0(5)
C611 O612 Mn5 130.0(3)
C611 O612 Mn6 120.7(3)
Mn5 O612 Mn6 90.70(12)
C614 C613 C63 112.8(6)
C614 C613 H61B 109.0
C63 C613 H61B 109.0
C614 C613 H61C 109.0
C63 C613 H61C 109.0
H61B C613 H61C 107.8
C75 N71 N72 106.8(4)
C75 N71 Mn6 130.3(4)
N72 N71 Mn6 122.8(3)
C73 N72 N71 111.1(4)
C73 N72 H72A 124.4
N71 N72 H72A 124.4
N72 C73 C74 106.6(5)
N72 C73 C713 122.0(5)
C74 C73 C713 131.5(5)
C73 C74 C75 106.8(5)
C73 C74 H74A 126.6
C75 C74 H74A 126.6
N71 C75 C74 108.7(5)
N71 C75 C76 121.6(5)
C74 C75 C76 129.6(5)
C77 C76 C711 118.9(5)
C77 C76 C75 119.6(5)
C711 C76 C75 121.4(5)
C78 C77 C76 120.9(6)
C78 C77 H77A 119.5
C76 C77 H77A 119.5
C79 C78 C77 120.0(6)
C79 C78 H78A 120.0
C77 C78 H78A 120.0
C78 C79 C710 120.0(6)
C78 C79 H79A 120.0
C710 C79 H79A 120.0
C79 C710 C711 122.0(6)
C79 C710 H71A 119.0
C711 C710 H71A 119.0
O712 C711 C710 117.9(5)
O712 C711 C76 123.9(5)
C710 C711 C76 118.2(5)
C711 O712 Mn6 132.1(4)
C73 C713 C714 112.5(5)
C73 C713 H71B 109.1
C714 C713 H71B 109.1
C73 C713 H71C 109.1
C714 C713 H71C 109.1
H71B C713 H71C 107.8
Cl1 C1 Cl2 121.0(14)
Cl1 C1 H1A 107.1
Cl2 C1 H1A 107.1
Cl1 C1 H1B 107.1
Cl2 C1 H1B 107.1
H1A C1 H1B 106.8
Cl3 C2 Cl4 118.3(10)
Cl3 C2 H2A 107.7
Cl4 C2 H2A 107.7
Cl3 C2 H2B 107.7
Cl4 C2 H2B 107.7
H2A C2 H2B 107.1
Cl6 C3 Cl5 115.0(9)
Cl6 C3 H3A 108.5
Cl5 C3 H3A 108.5
Cl6 C3 H3B 108.5
Cl5 C3 H3B 108.5
H3A C3 H3B 107.5
O11 O12 O10 165(3)

loop_
_geom_bond_atom_site_label_1
_geom_bond_atom_site_label_2
_geom_bond_distance
Mn1 O112 1.874(4)
Mn1 O2 1.877(3)
Mn1 O1 1.901(3)
Mn1 N11 1.980(5)
Mn1 Br1 2.7489(10)
Mn1 Br2 3.0077(11)
Mn1 Mn6 3.2284(11)
Mn1 Mn4 3.2393(12)
Mn2 O3 1.878(3)
Mn2 O212 1.888(3)
Mn2 O1 1.924(3)
Mn2 N21 1.987(4)
Mn2 Br2 2.7304(10)
Mn2 Mn3 3.1709(11)
Mn2 Mn4 3.2252(12)
Mn3 O3 1.864(3)
Mn3 O2 1.904(3)
Mn3 O312 1.905(3)
Mn3 N31 2.034(4)
Mn3 Br2 2.7354(10)
Mn3 Mn6 3.2207(12)
Mn4 O1 1.898(3)
Mn4 O4 1.903(3)
Mn4 O412 1.908(4)
Mn4 N41 2.000(4)
Mn4 N52 2.260(4)
Mn4 Br1 2.9014(10)
Mn5 O4 1.901(3)
Mn5 O512 1.923(3)
Mn5 N51 1.975(4)
Mn5 O612 1.993(3)
Mn5 O3 2.158(3)
Mn5 N61 2.221(4)
Mn5 Mn6 3.0571(11)
Mn6 O712 1.875(3)
Mn6 O2 1.910(3)
Mn6 O4 1.916(3)
Mn6 N71 1.978(4)
Mn6 O612 2.294(3)
Mn6 Br1 2.8517(10)
N11 N12 1.352(7)
N11 C15 1.356(7)
N12 C13 1.350(8)
N12 H12A 0.8800
C13 C14 1.361(10)
C13 C113 1.468(10)
C14 C15 1.401(9)
C14 H14A 0.9500
C15 C16 1.464(10)
C16 C111 1.400(9)
C16 C17 1.405(9)
C17 C18 1.375(12)
C17 H17A 0.9500
C18 C19 1.364(13)
C18 H18A 0.9500
C19 C110 1.373(10)
C19 H19A 0.9500
C110 C111 1.398(10)
C110 H11A 0.9500
C111 O112 1.342(7)
C113 C114 1.550(16)
C113 H11B 0.9900
C113 H11C 0.9900
C113 H11G 0.9737
C113 H11H 0.9607
C114 H11D 0.9800
C114 H11E 0.9800
C114 H11F 0.9800
C114 H11G 0.6938
C115 H11J 0.9898
C115 H11K 0.9664
C115 H11L 0.9273
N21 C25 1.355(6)
N21 N22 1.360(6)
N22 C23 1.346(6)
N22 H22A 0.8800
C23 C24 1.374(7)
C23 C213 1.509(7)
C24 C25 1.401(7)
C24 H24A 0.9500
C25 C26 1.461(7)
C26 C211 1.400(7)
C26 C27 1.415(7)
C27 C28 1.394(8)
C27 H27A 0.9500
C28 C29 1.375(9)
C28 H28A 0.9500
C29 C210 1.390(8)
C29 H29A 0.9500
C210 C211 1.404(7)
C210 H21A 0.9500
C211 O212 1.347(6)
C213 C214 1.527(9)
C213 H21B 0.9900
C213 H21C 0.9900
C214 H21D 0.9800
C214 H21E 0.9800
C214 H21F 0.9800
N31 C35 1.351(6)
N31 N32 1.361(6)
N32 C33 1.346(7)
N32 H32A 0.8800
C33 C34 1.373(8)
C33 C313 1.510(9)
C34 C35 1.389(8)
C34 H34A 0.9500
C35 C36 1.467(8)
C36 C37 1.399(7)
C36 C311 1.403(8)
C37 C38 1.378(9)
C37 H37A 0.9500
C38 C39 1.388(10)
C38 H38A 0.9500
C39 C310 1.379(9)
C39 H39A 0.9500
C310 C311 1.407(8)
C310 H31A 0.9500
C311 O312 1.346(6)
C313 C314 1.513(11)
C313 H31B 0.9900
C313 H31C 0.9900
C314 H31D 0.9800
C314 H31E 0.9800
C314 H31F 0.9800
N41 C45 1.342(7)
N41 N42 1.357(6)
N42 C43 1.350(7)
N42 H42A 0.8800
C43 C44 1.373(9)
C43 C413 1.503(8)
C44 C45 1.402(8)
C44 H44A 0.9500
C45 C46 1.461(8)
C46 C47 1.401(8)
C46 C411 1.411(8)
C47 C48 1.367(10)
C47 H47A 0.9500
C48 C49 1.372(11)
C48 H48A 0.9500
C49 C410 1.391(9)
C49 H49A 0.9500
C410 C411 1.390(8)
C410 H41A 0.9500
C411 O412 1.345(6)
C413 C414 1.532(10)
C413 H41B 0.9900
C413 H41C 0.9900
C414 H41D 0.9800
C414 H41E 0.9800
C414 H41F 0.9800
N51 C55 1.356(6)
N51 N52 1.385(6)
N52 C53 1.353(6)
C53 C54 1.391(8)
C53 C513 1.504(7)
C54 C55 1.394(7)
C54 H54A 0.9500
C55 C56 1.459(7)
C56 C57 1.406(7)
C56 C511 1.417(7)
C57 C58 1.379(8)
C57 H57A 0.9500
C58 C59 1.396(9)
C58 H58A 0.9500
C59 C510 1.387(8)
C59 H59A 0.9500
C510 C511 1.403(7)
C510 H51A 0.9500
C511 O512 1.355(6)
C513 C514 1.527(8)
C513 H51B 0.9900
C513 H51C 0.9900
C514 H51D 0.9800
C514 H51E 0.9800
C514 H51F 0.9800
N61 C65 1.336(7)
N61 N62 1.359(6)
N62 C63 1.358(7)
N62 H62A 0.8800
C63 C64 1.361(9)
C63 C613 1.511(8)
C64 C65 1.412(8)
C64 H64A 0.9500
C65 C66 1.466(8)
C66 C611 1.411(8)
C66 C67 1.417(8)
C67 C68 1.400(10)
C67 H67A 0.9500
C68 C69 1.375(10)
C68 H68A 0.9500
C69 C610 1.383(8)
C69 H69A 0.9500
C610 C611 1.411(7)
C610 H61A 0.9500
C611 O612 1.369(6)
C613 C614 1.501(10)
C613 H61B 0.9900
C613 H61C 0.9900
C614 H61D 0.9800
C614 H61E 0.9800
C614 H61F 0.9800
N71 C75 1.355(6)
N71 N72 1.363(6)
N72 C73 1.352(6)
N72 H72A 0.8800
C73 C74 1.390(8)
C73 C713 1.482(8)
C74 C75 1.403(8)
C74 H74A 0.9500
C75 C76 1.463(8)
C76 C77 1.408(7)
C76 C711 1.418(8)
C77 C78 1.391(9)
C77 H77A 0.9500
C78 C79 1.373(10)
C78 H78A 0.9500
C79 C710 1.384(8)
C79 H79A 0.9500
C710 C711 1.397(8)
C710 H71A 0.9500
C711 O712 1.337(6)
C713 C714 1.545(8)
C713 H71B 0.9900
C713 H71C 0.9900
C714 H71D 0.9800
C714 H71E 0.9800
C714 H71F 0.9800
C1 Cl1 1.53(3)
C1 Cl2 1.89(2)
C1 H1A 0.9900
C1 H1B 0.9900
C2 Cl3 1.603(16)
C2 Cl4 1.680(16)
C2 H2A 0.9900
C2 H2B 0.9900
C3 Cl6 1.589(18)
C3 Cl5 1.756(16)
C3 H3A 0.9900
C3 H3B 0.9900
O10 O12 1.64(4)
O11 O12 1.52(5)
